data_7005430
loop_
_publ_author_name
'Aldous, David W.'
'Stephens, Nicholas F.'
'Lightfoot, Philip'

_publ_section_title
;
 Hydrothermal chemistry of oligomeric vanadium oxyfluorides.
;
_journal_issue 22
_journal_name_full 'Dalton transactions (Cambridge, England : 2003)'
_journal_page_first 2271
_journal_page_last 2282
_journal_paper_doi 10.1039/b702146a
_journal_year 2007
_chemical_formula_moiety 'C6 H20 N3, 0.5(F14 O4 V4), H2 O'
_chemical_formula_sum 'C6 H22 F7 N3 O3 V2'
_chemical_formula_weight 419.15
_chemical_name_systematic
;
?
;
_space_group_IT_number 2
_symmetry_cell_setting triclinic
_symmetry_space_group_name_Hall '-P 1'
_symmetry_space_group_name_H-M 'P -1'
_atom_sites_solution_hydrogens geom
_atom_sites_solution_primary direct
_atom_sites_solution_secondary difmap
_audit_creation_method SHELXL-97
_cell_angle_alpha 63.134(19)
_cell_angle_beta 85.33(3)
_cell_angle_gamma 78.59(2)
_cell_formula_units_Z 2
_cell_length_a 8.275(3)
_cell_length_b 9.7060(19)
_cell_length_c 10.2315(19)
_cell_measurement_reflns_used 2654
_cell_measurement_temperature 93(2)
_cell_measurement_theta_max 25.3491
_cell_measurement_theta_min 2.4361
_cell_volume 718.6(4)
_computing_structure_refinement 'SHELXL-97 (Sheldrick, 1997)'
_diffrn_ambient_temperature 93(2)
_diffrn_measured_fraction_theta_full 0.987
_diffrn_measured_fraction_theta_max 0.987
_diffrn_measurement_device_type 'CCD area detector'
_diffrn_measurement_method dtprofit.ref
_diffrn_radiation_monochromator 'Confocal Optics'
_diffrn_radiation_source 'ROTATING Anode'
_diffrn_radiation_type MoK\a
_diffrn_radiation_wavelength 0.71073
_diffrn_reflns_av_R_equivalents 0.0194
_diffrn_reflns_av_sigmaI/netI 0.0326
_diffrn_reflns_limit_h_max 9
_diffrn_reflns_limit_h_min -7
_diffrn_reflns_limit_k_max 11
_diffrn_reflns_limit_k_min -10
_diffrn_reflns_limit_l_max 9
_diffrn_reflns_limit_l_min -12
_diffrn_reflns_number 4252
_diffrn_reflns_theta_full 25.35
_diffrn_reflns_theta_max 25.35
_diffrn_reflns_theta_min 2.44
_exptl_absorpt_coefficient_mu 1.392
_exptl_absorpt_correction_T_max 0.8730
_exptl_absorpt_correction_T_min 0.8670
_exptl_absorpt_correction_type multi-scan
_exptl_crystal_colour green
_exptl_crystal_density_diffrn 1.937
_exptl_crystal_density_method 'not measured'
_exptl_crystal_description prism
_exptl_crystal_F_000 424
_exptl_crystal_size_max 0.1000
_exptl_crystal_size_mid 0.1000
_exptl_crystal_size_min 0.1000
_refine_diff_density_max 0.399
_refine_diff_density_min -0.519
_refine_diff_density_rms 0.075
_refine_ls_extinction_method none
_refine_ls_goodness_of_fit_ref 1.048
_refine_ls_hydrogen_treatment mixed
_refine_ls_matrix_type full
_refine_ls_number_parameters 196
_refine_ls_number_reflns 2634
_refine_ls_number_restraints 2
_refine_ls_restrained_S_all 1.052
_refine_ls_R_factor_all 0.0330
_refine_ls_R_factor_gt 0.0309
_refine_ls_shift/su_max 0.001
_refine_ls_shift/su_mean 0.000
_refine_ls_structure_factor_coef Fsqd
_refine_ls_weighting_details 'calc w=1/[\s^2^(Fo^2^)+(0.0362P)^2^+0.8769P] where P=(Fo^2^+2Fc^2^)/3'
_refine_ls_weighting_scheme calc
_refine_ls_wR_factor_gt 0.0796
_refine_ls_wR_factor_ref 0.0806
_reflns_number_gt 2223
_reflns_number_total 2634
_reflns_threshold_expression >2sigma(I)
_cod_data_source_file b702146a.txt
_cod_data_source_block 9
_cod_database_code 7005430

loop_
_symmetry_equiv_pos_as_xyz
'x, y, z'
'-x, -y, -z'

loop_
_atom_site_label
_atom_site_type_symbol
_atom_site_fract_x
_atom_site_fract_y
_atom_site_fract_z
_atom_site_U_iso_or_equiv
_atom_site_adp_type
_atom_site_occupancy
_atom_site_symmetry_multiplicity
_atom_site_calc_flag
_atom_site_refinement_flags
_atom_site_disorder_assembly
_atom_site_disorder_group
V1 V 0.40401(5) -0.14673(5) 0.07206(4) 0.00974(13) Uani 1 1 d . . .
V2 V 0.23861(5) 0.18024(5) 0.17905(4) 0.01192(14) Uani 1 1 d . . .
F1 F 0.25615(18) -0.00255(17) 0.13748(16) 0.0161(3) Uani 1 1 d . . .
F2 F 0.21063(17) -0.14142(17) -0.02569(16) 0.0160(3) Uani 1 1 d . . .
F3 F 0.41064(17) 0.07681(16) -0.11345(15) 0.0132(3) Uani 1 1 d . . .
F4 F 0.45396(18) 0.22681(17) 0.04617(15) 0.0153(3) Uani 1 1 d . . .
F5 F 0.40034(19) 0.06448(18) 0.33467(16) 0.0192(4) Uani 1 1 d . . .
F6 F 0.26291(18) 0.36633(17) 0.20086(16) 0.0176(3) Uani 1 1 d . . .
F7 F 0.12994(19) 0.31732(18) -0.00665(16) 0.0188(3) Uani 1 1 d . . .
O1 O 0.3988(2) -0.3051(2) 0.21856(19) 0.0186(4) Uani 1 1 d . . .
O2 O 0.0734(2) 0.1473(2) 0.2759(2) 0.0181(4) Uani 1 1 d . . .
O3 O 0.0297(3) 0.4858(2) 0.2997(2) 0.0218(5) Uani 1 1 d D . .
H1 H 0.110(3) 0.448(4) 0.266(3) 0.026 Uiso 1 1 d D . .
H2 H -0.030(4) 0.524(4) 0.235(3) 0.026 Uiso 1 1 d D . .
N1 N 0.9465(3) -0.1711(3) 0.1729(2) 0.0186(5) Uani 1 1 d . . .
H1A H 1.0418 -0.1972 0.1354 0.028 Uiso 1 1 calc R . .
H1B H 0.9052 -0.0702 0.1183 0.028 Uiso 1 1 calc R . .
H1C H 0.8758 -0.2298 0.1740 0.028 Uiso 1 1 calc R . .
N2 N 0.5508(3) -0.2253(2) 0.5086(2) 0.0140(5) Uani 1 1 d . . .
H2C H 0.5015 -0.1274 0.4478 0.017 Uiso 1 1 calc R . .
H2D H 0.5811 -0.2238 0.5904 0.017 Uiso 1 1 calc R . .
N3 N 0.2062(3) -0.3871(3) 0.9044(3) 0.0207(5) Uani 1 1 d . . .
H3C H 0.1437 -0.2930 0.8800 0.031 Uiso 1 1 calc R . .
H3D H 0.2448 -0.4259 0.9952 0.031 Uiso 1 1 calc R . .
H3E H 0.1461 -0.4514 0.8997 0.031 Uiso 1 1 calc R . .
C1 C 0.9745(3) -0.1980(3) 0.3249(3) 0.0179(6) Uani 1 1 d . . .
H1D H 1.0534 -0.1355 0.3234 0.021 Uiso 1 1 calc R . .
H1E H 1.0214 -0.3077 0.3836 0.021 Uiso 1 1 calc R . .
C2 C 0.8163(3) -0.1553(3) 0.3954(3) 0.0193(6) Uani 1 1 d . . .
H2A H 0.7594 -0.0522 0.3279 0.023 Uiso 1 1 calc R . .
H2B H 0.8439 -0.1492 0.4827 0.023 Uiso 1 1 calc R . .
C3 C 0.7004(3) -0.2726(3) 0.4369(3) 0.0150(6) Uani 1 1 d . . .
H3A H 0.6686 -0.2766 0.3497 0.018 Uiso 1 1 calc R . .
H3B H 0.7566 -0.3765 0.5032 0.018 Uiso 1 1 calc R . .
C4 C 0.4297(3) -0.3342(3) 0.5480(3) 0.0188(6) Uani 1 1 d . . .
H4A H 0.4882 -0.4416 0.5973 0.023 Uiso 1 1 calc R . .
H4B H 0.3817 -0.3207 0.4587 0.023 Uiso 1 1 calc R . .
C5 C 0.2926(4) -0.3076(4) 0.6458(3) 0.0233(6) Uani 1 1 d . . .
H5A H 0.2516 -0.1957 0.6084 0.028 Uiso 1 1 calc R . .
H5B H 0.2026 -0.3562 0.6418 0.028 Uiso 1 1 calc R . .
C6 C 0.3456(3) -0.3724(4) 0.8019(3) 0.0256(7) Uani 1 1 d . . .
H6A H 0.4143 -0.4750 0.8306 0.031 Uiso 1 1 calc R . .
H6B H 0.4120 -0.3044 0.8096 0.031 Uiso 1 1 calc R . .

loop_
_atom_site_aniso_label
_atom_site_aniso_U_11
_atom_site_aniso_U_22
_atom_site_aniso_U_33
_atom_site_aniso_U_23
_atom_site_aniso_U_13
_atom_site_aniso_U_12
V1 0.0079(2) 0.0096(2) 0.0115(2) -0.00455(18) 0.00173(16) -0.00208(17)
V2 0.0102(2) 0.0118(2) 0.0134(2) -0.00575(19) 0.00079(17) -0.00105(18)
F1 0.0134(8) 0.0160(8) 0.0228(8) -0.0124(7) 0.0072(6) -0.0043(6)
F2 0.0097(8) 0.0204(8) 0.0226(8) -0.0130(7) 0.0008(6) -0.0041(6)
F3 0.0105(7) 0.0129(7) 0.0145(7) -0.0043(6) -0.0010(6) -0.0029(6)
F4 0.0125(8) 0.0174(8) 0.0201(8) -0.0120(7) 0.0052(6) -0.0044(6)
F5 0.0194(8) 0.0179(8) 0.0170(8) -0.0067(7) -0.0045(6) 0.0029(7)
F6 0.0176(8) 0.0162(8) 0.0219(8) -0.0111(7) 0.0030(6) -0.0040(6)
F7 0.0163(8) 0.0183(8) 0.0192(8) -0.0060(7) -0.0044(6) -0.0014(6)
O1 0.0236(11) 0.0143(10) 0.0167(9) -0.0058(8) 0.0047(8) -0.0058(8)
O2 0.0152(10) 0.0180(10) 0.0231(10) -0.0117(8) 0.0069(8) -0.0036(8)
O3 0.0234(12) 0.0178(11) 0.0225(11) -0.0111(9) 0.0018(8) 0.0048(9)
N1 0.0110(11) 0.0238(13) 0.0179(11) -0.0072(10) 0.0021(9) -0.0029(9)
N2 0.0135(11) 0.0126(11) 0.0149(11) -0.0061(9) 0.0002(9) -0.0007(9)
N3 0.0164(12) 0.0183(12) 0.0250(12) -0.0084(10) 0.0079(10) -0.0041(10)
C1 0.0142(14) 0.0209(15) 0.0189(13) -0.0083(12) 0.0006(11) -0.0059(11)
C2 0.0200(15) 0.0212(15) 0.0187(13) -0.0103(12) 0.0025(11) -0.0059(12)
C3 0.0149(14) 0.0139(13) 0.0148(13) -0.0066(11) 0.0023(10) -0.0001(11)
C4 0.0218(16) 0.0189(15) 0.0174(14) -0.0084(12) 0.0027(11) -0.0080(12)
C5 0.0163(15) 0.0244(16) 0.0235(15) -0.0065(13) 0.0043(12) -0.0038(12)
C6 0.0122(14) 0.046(2) 0.0229(15) -0.0201(14) 0.0054(12) -0.0046(13)

loop_
_atom_type_symbol
_atom_type_description
_atom_type_scat_dispersion_real
_atom_type_scat_dispersion_imag
_atom_type_scat_source
C C 0.0033 0.0016 'International Tables Vol C Tables 4.2.6.8 and 6.1.1.4'
H H 0.0000 0.0000 'International Tables Vol C Tables 4.2.6.8 and 6.1.1.4'
N N 0.0061 0.0033 'International Tables Vol C Tables 4.2.6.8 and 6.1.1.4'
O O 0.0106 0.0060 'International Tables Vol C Tables 4.2.6.8 and 6.1.1.4'
F F 0.0171 0.0103 'International Tables Vol C Tables 4.2.6.8 and 6.1.1.4'
V V 0.3005 0.5294 'International Tables Vol C Tables 4.2.6.8 and 6.1.1.4'

loop_
_geom_angle_atom_site_label_1
_geom_angle_atom_site_label_2
_geom_angle_atom_site_label_3
_geom_angle
_geom_angle_site_symmetry_1
_geom_angle_site_symmetry_3
_geom_angle_publ_flag
O1 V1 F4 100.48(9) . 2_655 ?
O1 V1 F2 99.06(9) . . ?
F4 V1 F2 91.04(7) 2_655 . ?
O1 V1 F3 101.07(9) . 2_655 ?
F4 V1 F3 89.16(7) 2_655 2_655 ?
F2 V1 F3 159.49(6) . 2_655 ?
O1 V1 F1 97.32(8) . . ?
F4 V1 F1 162.19(6) 2_655 . ?
F2 V1 F1 85.51(7) . . ?
F3 V1 F1 88.05(6) 2_655 . ?
O1 V1 F3 174.99(8) . . ?
F4 V1 F3 83.56(6) 2_655 . ?
F2 V1 F3 83.74(7) . . ?
F3 V1 F3 75.90(7) 2_655 . ?
F1 V1 F3 78.69(6) . . ?
O2 V2 F7 96.86(9) . . ?
O2 V2 F5 98.76(9) . . ?
F7 V2 F5 164.04(7) . . ?
O2 V2 F6 96.59(8) . . ?
F7 V2 F6 89.01(7) . . ?
F5 V2 F6 85.99(7) . . ?
O2 V2 F1 94.57(8) . . ?
F7 V2 F1 90.79(7) . . ?
F5 V2 F1 91.20(7) . . ?
F6 V2 F1 168.79(6) . . ?
O2 V2 F4 178.65(8) . . ?
F7 V2 F4 81.80(7) . . ?
F5 V2 F4 82.58(7) . . ?
F6 V2 F4 83.57(6) . . ?
F1 V2 F4 85.31(6) . . ?
V2 F1 V1 145.30(8) . . ?
V1 F3 V1 104.10(7) 2_655 . ?
V1 F4 V2 139.61(8) 2_655 . ?
H1 O3 H2 101(3) . . ?
C1 N1 H1A 109.5 . . ?
C1 N1 H1B 109.5 . . ?
H1A N1 H1B 109.5 . . ?
C1 N1 H1C 109.5 . . ?
H1A N1 H1C 109.5 . . ?
H1B N1 H1C 109.5 . . ?
C3 N2 C4 112.5(2) . . ?
C3 N2 H2C 109.1 . . ?
C4 N2 H2C 109.1 . . ?
C3 N2 H2D 109.1 . . ?
C4 N2 H2D 109.1 . . ?
H2C N2 H2D 107.8 . . ?
C6 N3 H3C 109.5 . . ?
C6 N3 H3D 109.5 . . ?
H3C N3 H3D 109.5 . . ?
C6 N3 H3E 109.5 . . ?
H3C N3 H3E 109.5 . . ?
H3D N3 H3E 109.5 . . ?
N1 C1 C2 112.1(2) . . ?
N1 C1 H1D 109.2 . . ?
C2 C1 H1D 109.2 . . ?
N1 C1 H1E 109.2 . . ?
C2 C1 H1E 109.2 . . ?
H1D C1 H1E 107.9 . . ?
C1 C2 C3 113.2(2) . . ?
C1 C2 H2A 108.9 . . ?
C3 C2 H2A 108.9 . . ?
C1 C2 H2B 108.9 . . ?
C3 C2 H2B 108.9 . . ?
H2A C2 H2B 107.7 . . ?
N2 C3 C2 110.1(2) . . ?
N2 C3 H3A 109.6 . . ?
C2 C3 H3A 109.6 . . ?
N2 C3 H3B 109.6 . . ?
C2 C3 H3B 109.6 . . ?
H3A C3 H3B 108.2 . . ?
N2 C4 C5 113.5(2) . . ?
N2 C4 H4A 108.9 . . ?
C5 C4 H4A 108.9 . . ?
N2 C4 H4B 108.9 . . ?
C5 C4 H4B 108.9 . . ?
H4A C4 H4B 107.7 . . ?
C6 C5 C4 113.2(2) . . ?
C6 C5 H5A 108.9 . . ?
C4 C5 H5A 108.9 . . ?
C6 C5 H5B 108.9 . . ?
C4 C5 H5B 108.9 . . ?
H5A C5 H5B 107.7 . . ?
N3 C6 C5 113.4(2) . . ?
N3 C6 H6A 108.9 . . ?
C5 C6 H6A 108.9 . . ?
N3 C6 H6B 108.9 . . ?
C5 C6 H6B 108.9 . . ?
H6A C6 H6B 107.7 . . ?

loop_
_geom_bond_atom_site_label_1
_geom_bond_atom_site_label_2
_geom_bond_distance
_geom_bond_site_symmetry_2
_geom_bond_publ_flag
V1 O1 1.5949(19) . ?
V1 F4 1.9250(15) 2_655 ?
V1 F2 1.9351(16) . ?
V1 F3 1.9416(15) 2_655 ?
V1 F1 1.9846(16) . ?
V1 F3 2.1497(16) . ?
V2 O2 1.6185(19) . ?
V2 F7 1.9258(17) . ?
V2 F5 1.9297(17) . ?
V2 F6 1.9667(15) . ?
V2 F1 1.9798(15) . ?
V2 F4 2.1440(17) . ?
F3 V1 1.9416(15) 2_655 ?
F4 V1 1.9250(15) 2_655 ?
O3 H1 0.822(18) . ?
O3 H2 0.763(18) . ?
N1 C1 1.486(3) . ?
N1 H1A 0.8900 . ?
N1 H1B 0.8900 . ?
N1 H1C 0.8900 . ?
N2 C3 1.488(3) . ?
N2 C4 1.500(3) . ?
N2 H2C 0.9000 . ?
N2 H2D 0.9000 . ?
N3 C6 1.478(3) . ?
N3 H3C 0.8900 . ?
N3 H3D 0.8900 . ?
N3 H3E 0.8900 . ?
C1 C2 1.519(4) . ?
C1 H1D 0.9700 . ?
C1 H1E 0.9700 . ?
C2 C3 1.525(4) . ?
C2 H2A 0.9700 . ?
C2 H2B 0.9700 . ?
C3 H3A 0.9700 . ?
C3 H3B 0.9700 . ?
C4 C5 1.512(4) . ?
C4 H4A 0.9700 . ?
C4 H4B 0.9700 . ?
C5 C6 1.495(4) . ?
C5 H5A 0.9700 . ?
C5 H5B 0.9700 . ?
C6 H6A 0.9700 . ?
C6 H6B 0.9700 . ?

loop_
_geom_hbond_atom_site_label_D
_geom_hbond_atom_site_label_H
_geom_hbond_atom_site_label_A
_geom_hbond_distance_DH
_geom_hbond_distance_HA
_geom_hbond_distance_DA
_geom_hbond_angle_DHA
_geom_hbond_site_symmetry_A
O3 H1 F6 0.822(18) 1.617(19) 2.439(3) 177(3) .
N2 H2C F5 0.90 1.76 2.661(3) 177.7 .
N1 H1A F2 0.89 2.02 2.826(3) 150.0 1_655
N1 H1B F2 0.89 1.91 2.791(3) 170.5 2_655
N1 H1C F7 0.89 2.24 2.832(3) 124.1 2_655
N1 H1C F3 0.89 2.49 2.943(3) 111.8 2_655
N3 H3C F2 0.89 2.26 2.790(3) 118.1 1_556
N3 H3D F6 0.89 2.15 2.894(3) 140.9 1_546
N3 H3E F7 0.89 2.03 2.778(3) 140.6 1_546
N3 H3C O2 0.89 2.28 2.976(3) 135.1 2_556
N3 H3C F7 0.89 2.51 2.951(3) 111.0 2_556
